data_2010906
loop_
_publ_author_name
'Ellis, Dianne D.'
'Spek, Anthony L.'

_publ_section_title
'[\h^5^,\s-3,3-Dimethyl-1-(2,3,4,5-tetramethylcyclopentadienyl)but-1-en-2-amino](\h^5^-pentamethylcyclopentadienyl)titanium'
_journal_issue 5
_journal_name_full 'Acta Crystallographica Section C'
_journal_page_first 558
_journal_page_last 559
_journal_paper_doi 10.1107/S0108270100002158
_journal_volume 56
_journal_year 2000
_chemical_formula_iupac '[Ti(C10 H15 )(C15 H23 N)]'
_chemical_formula_moiety 'C25 H38 N Ti'
_chemical_formula_sum 'C25 H38 N Ti'
_chemical_formula_weight 400.46
_chemical_name_systematic
;
 ?
;
_space_group_IT_number 15
_symmetry_cell_setting monoclinic
_symmetry_space_group_name_Hall '-C 2yc'
_symmetry_space_group_name_H-M 'C 1 2/c 1'
_audit_creation_method SHELXL-97
_cell_angle_alpha 90.00
_cell_angle_beta 106.59(4)
_cell_angle_gamma 90.00
_cell_formula_units_Z 8
_cell_length_a 14.518(9)
_cell_length_b 13.701(7)
_cell_length_c 23.924(4)
_cell_measurement_reflns_used 9
_cell_measurement_temperature 100(2)
_cell_measurement_theta_max 13.8
_cell_measurement_theta_min 11.4
_cell_volume 4561(4)
_computing_cell_refinement 'SET4 (de Boer & Duisenberg, 1984)'
_computing_data_collection 'Locally modified CAD4 Software (Enraf-Nonius, 1989)'
_computing_data_reduction 'HELENA (Spek, 1997)'
_computing_molecular_graphics 'PLATON (Spek, 1999)'
_computing_publication_material PLATON
_computing_structure_refinement 'SHELXL97 (Sheldrick, 1997)'
_computing_structure_solution 'DIRDIF-96 (Beurskens et al., 1997)'
_diffrn_ambient_temperature 100(2)
_diffrn_measured_fraction_theta_full .998
_diffrn_measured_fraction_theta_max .998
_diffrn_measurement_device_type 'Enraf Nonius CAD-4F'
_diffrn_measurement_method \w/2\q
_diffrn_radiation_monochromator graphite
_diffrn_radiation_source 'rotating anode'
_diffrn_radiation_type MoK\a
_diffrn_radiation_wavelength .71073
_diffrn_reflns_av_R_equivalents .0589
_diffrn_reflns_av_sigmaI/netI .0743
_diffrn_reflns_limit_h_max 17
_diffrn_reflns_limit_h_min -17
_diffrn_reflns_limit_k_max 16
_diffrn_reflns_limit_k_min 0
_diffrn_reflns_limit_l_max 6
_diffrn_reflns_limit_l_min -28
_diffrn_reflns_number 4951
_diffrn_reflns_theta_full 25.00
_diffrn_reflns_theta_max 25.00
_diffrn_reflns_theta_min 1.78
_diffrn_standards_decay_% 4
_diffrn_standards_interval_time 60
_diffrn_standards_number 3
_exptl_absorpt_coefficient_mu .384
_exptl_absorpt_correction_type none
_exptl_crystal_colour brown
_exptl_crystal_density_diffrn 1.166
_exptl_crystal_density_method 'not measured'
_exptl_crystal_description block
_exptl_crystal_F_000 1736
_exptl_crystal_size_max .38
_exptl_crystal_size_mid .30
_exptl_crystal_size_min .25
_refine_diff_density_max .465
_refine_diff_density_min -.548
_refine_ls_extinction_method none
_refine_ls_goodness_of_fit_ref 1.066
_refine_ls_hydrogen_treatment constr
_refine_ls_matrix_type full
_refine_ls_number_parameters 262
_refine_ls_number_reflns 4006
_refine_ls_number_restraints 0
_refine_ls_restrained_S_all 1.066
_refine_ls_R_factor_all .0995
_refine_ls_R_factor_gt .0555
_refine_ls_shift/su_max .001
_refine_ls_shift/su_mean .000
_refine_ls_structure_factor_coef Fsqd
_refine_ls_weighting_details 'calc w = 1/[\s^2^(Fo^2^)+(0.0616P)^2^+21.1265] where P=(Fo^2^+2Fc^2^)/3'
_refine_ls_weighting_scheme calc
_refine_ls_wR_factor_ref .1616
_reflns_number_gt 2813
_reflns_number_total 4006
_reflns_threshold_expression I>2\s(I)
_cod_data_source_file fg1577.cif
_cod_data_source_block I
_cod_depositor_comments
;
The following automatic conversions were performed:
'_symmetry_cell_setting' value 'Monoclinic' changed to 'monoclinic'
according to '/home/saulius/struct/CIF-dictionaries/cif_core.dic'
dictionary named 'cif_core.dic' version 2.4.1 from 2010-06-29.

Automatic conversion script
Id: cif_fix_enum 1527 2010-12-29 10:47:43Z saulius 

The following automatic conversions were performed:

'_symmetry_cell_setting' value 'Monoclinic' changed to 'monoclinic'
according to /home/saulius/struct/CIF-dictionaries/cif_core.dic
dictionary named 'cif_core.dic' version 2.4.1 from 2010-06-29.

Automatic conversion script
Id: cif_fix_values 1715 2011-07-08 13:25:40Z adriana 
;
_cod_original_sg_symbol_H-M 'C 2/c'
_cod_database_code 2010906
_cod_database_fobs_code 2010906

loop_
_symmetry_equiv_pos_as_xyz
'x, y, z'
'-x, y, -z+1/2'
'x+1/2, y+1/2, z'
'-x+1/2, y+1/2, -z+1/2'
'-x, -y, -z'
'x, -y, z-1/2'
'-x+1/2, -y+1/2, -z'
'x+1/2, -y+1/2, z-1/2'

loop_
_atom_site_label
_atom_site_fract_x
_atom_site_fract_y
_atom_site_fract_z
_atom_site_U_iso_or_equiv
_atom_site_adp_type
_atom_site_calc_flag
_atom_site_refinement_flags
_atom_site_occupancy
_atom_site_disorder_assembly
_atom_site_disorder_group
_atom_site_type_symbol
Ti1 .22744(5) .06096(5) .13174(3) .0116(2) Uani d . 1 . . Ti
N1 .2565(2) -.0178(3) .06844(15) .0143(7) Uani d . 1 . . N
H1A .267(3) -.077(3) .0758(19) .017 Uiso d . 1 . . H
C19 .1914(3) -.0953(3) .16305(16) .0136(8) Uani d . 1 . . C
C16 .2895(3) .0073(3) .23023(16) .0126(8) Uani d . 1 . . C
C17 .1933(3) .0360(3) .22343(17) .0156(9) Uani d . 1 . . C
C11 .2711(3) .0192(3) .01743(17) .0149(9) Uani d . 1 . . C
C21 .3770(3) .0469(3) .27424(18) .0215(9) Uani d . 1 . . C
H21A .3594 .1050 .2927 .032 Uiso calc R 1 . . H
H21B .4255 .0643 .2547 .032 Uiso calc R 1 . . H
H21C .4031 -.0028 .3040 .032 Uiso calc R 1 . . H
C5 .3103(3) .1977(3) .11321(17) .0155(9) Uani d . 1 . . C
C18 .1314(3) -.0266(3) .18047(17) .0155(9) Uani d . 1 . . C
C2 .1481(3) .1813(3) .06646(18) .0168(9) Uani d . 1 . . C
C6 .0562(3) .1605(3) .01976(19) .0251(10) Uani d . 1 . . C
H6A .0057 .1437 .0379 .038 Uiso calc R 1 . . H
H6B .0661 .1058 -.0043 .038 Uiso calc R 1 . . H
H6C .0368 .2185 -.0048 .038 Uiso calc R 1 . . H
C20 .2883(3) -.0746(3) .19294(17) .0141(8) Uani d . 1 . . C
C25 .3759(3) -.1293(3) .18913(18) .0179(9) Uani d . 1 . . C
H25A .4010 -.1684 .2245 .027 Uiso calc R 1 . . H
H25B .4251 -.0828 .1854 .027 Uiso calc R 1 . . H
H25C .3588 -.1724 .1550 .027 Uiso calc R 1 . . H
C1 .2420(3) .1675(3) .05978(17) .0145(8) Uani d . 1 . . C
C10 .2640(3) .1164(3) .01153(18) .0161(9) Uani d . 1 . . C
H10 .268(3) .155(3) -.0263(19) .019 Uiso d . 1 . . H
C4 .2580(3) .2333(3) .15124(18) .0168(9) Uani d . 1 . . C
C3 .1585(3) .2230(3) .12196(18) .0177(9) Uani d . 1 . . C
C12 .2905(3) -.0515(3) -.02726(17) .0168(9) Uani d . 1 . . C
C22 .1592(3) .1068(3) .26082(19) .0212(9) Uani d . 1 . . C
H22A .1529 .0734 .2958 .032 Uiso calc R 1 . . H
H22B .0966 .1333 .2388 .032 Uiso calc R 1 . . H
H22C .2057 .1602 .2724 .032 Uiso calc R 1 . . H
C23 .0243(3) -.0278(3) .16329(19) .0222(10) Uani d . 1 . . C
H23A -.0004 -.0468 .1222 .033 Uiso calc R 1 . . H
H23B .0004 .0373 .1688 .033 Uiso calc R 1 . . H
H23C .0024 -.0749 .1876 .033 Uiso calc R 1 . . H
C14 .2032(3) -.1196(3) -.04947(19) .0218(10) Uani d . 1 . . C
H14A .1926 -.1560 -.0166 .033 Uiso calc R 1 . . H
H14B .2155 -.1655 -.0779 .033 Uiso calc R 1 . . H
H14C .1460 -.0807 -.0680 .033 Uiso calc R 1 . . H
C24 .1547(3) -.1810(3) .12336(18) .0179(9) Uani d . 1 . . C
H24A .2082 -.2112 .1124 .027 Uiso calc R 1 . . H
H24B .1062 -.1585 .0882 .027 Uiso calc R 1 . . H
H24C .1259 -.2290 .1437 .027 Uiso calc R 1 . . H
C15 .3812(3) -.1111(3) .0012(2) .0243(10) Uani d . 1 . . C
H15A .4357 -.0669 .0162 .036 Uiso calc R 1 . . H
H15B .3948 -.1549 -.0278 .036 Uiso calc R 1 . . H
H15C .3710 -.1498 .0334 .036 Uiso calc R 1 . . H
C7 .0764(3) .2612(3) .14249(19) .0256(10) Uani d . 1 . . C
H7A .0514 .3213 .1213 .038 Uiso calc R 1 . . H
H7B .0991 .2751 .1844 .038 Uiso calc R 1 . . H
H7C .0252 .2122 .1351 .038 Uiso calc R 1 . . H
C9 .4171(3) .1978(3) .12392(19) .0232(10) Uani d . 1 . . C
H9A .4372 .2604 .1114 .035 Uiso calc R 1 . . H
H9B .4354 .1447 .1018 .035 Uiso calc R 1 . . H
H9C .4486 .1884 .1656 .035 Uiso calc R 1 . . H
C13 .3061(4) .0035(3) -.07978(19) .0262(10) Uani d . 1 . . C
H13A .2495 .0437 -.0978 .039 Uiso calc R 1 . . H
H13B .3159 -.0435 -.1084 .039 Uiso calc R 1 . . H
H13C .3629 .0455 -.0667 .039 Uiso calc R 1 . . H
C8 .3023(3) .2856(3) .20729(19) .0253(10) Uani d . 1 . . C
H8A .3122 .3543 .1992 .038 Uiso calc R 1 . . H
H8B .3642 .2555 .2272 .038 Uiso calc R 1 . . H
H8C .2594 .2813 .2323 .038 Uiso calc R 1 . . H

loop_
_atom_site_aniso_label
_atom_site_aniso_U_11
_atom_site_aniso_U_22
_atom_site_aniso_U_33
_atom_site_aniso_U_12
_atom_site_aniso_U_13
_atom_site_aniso_U_23
Ti1 .0132(4) .0093(3) .0130(4) .0005(3) .0047(3) .0005(3)
N1 .0220(19) .0051(16) .0179(18) -.0004(14) .0089(15) .0024(14)
C19 .017(2) .012(2) .0124(19) -.0005(16) .0059(16) .0016(16)
C16 .013(2) .017(2) .0076(18) -.0011(16) .0030(15) .0045(16)
C17 .016(2) .017(2) .015(2) .0014(17) .0048(16) .0050(16)
C11 .013(2) .016(2) .015(2) -.0012(16) .0035(16) .0005(17)
C21 .019(2) .025(2) .020(2) -.0009(18) .0051(17) .0002(19)
C5 .021(2) .0073(19) .019(2) .0006(16) .0077(17) .0022(16)
C18 .016(2) .017(2) .016(2) -.0002(17) .0073(17) .0041(16)
C2 .016(2) .012(2) .022(2) .0037(16) .0045(17) .0028(17)
C6 .020(2) .029(3) .024(2) .005(2) .0020(19) .005(2)
C20 .0118(19) .016(2) .0162(19) .0035(16) .0065(16) .0069(16)
C25 .014(2) .018(2) .022(2) .0018(17) .0065(18) .0041(17)
C1 .019(2) .0053(18) .020(2) .0014(16) .0063(17) .0022(16)
C10 .017(2) .013(2) .018(2) .0012(17) .0061(17) .0043(17)
C4 .023(2) .007(2) .020(2) .0032(16) .0054(17) .0006(16)
C3 .020(2) .010(2) .024(2) .0068(17) .0086(18) .0038(17)
C12 .019(2) .014(2) .019(2) .0006(17) .0072(17) -.0014(17)
C22 .019(2) .023(2) .024(2) .0019(18) .0096(19) .0000(19)
C23 .016(2) .025(2) .026(2) -.0011(18) .0064(18) -.0020(19)
C14 .019(2) .019(2) .025(2) -.0022(18) .0021(19) -.0076(19)
C24 .021(2) .013(2) .022(2) -.0025(17) .0093(18) .0010(17)
C15 .020(2) .025(2) .031(3) .0041(19) .011(2) -.003(2)
C7 .030(3) .027(2) .022(2) .011(2) .011(2) .0005(19)
C9 .019(2) .022(2) .028(2) -.0045(19) .0067(19) .0007(19)
C13 .039(3) .025(2) .018(2) .000(2) .014(2) -.0036(19)
C8 .034(3) .015(2) .026(2) -.0019(19) .007(2) -.0097(19)

loop_
_atom_type_symbol
_atom_type_description
_atom_type_scat_dispersion_real
_atom_type_scat_dispersion_imag
_atom_type_scat_source
C C .0033 .0016 'International Tables Vol C Tables 4.2.6.8 and 6.1.1.4'
H H .0000 .0000 'International Tables Vol C Tables 4.2.6.8 and 6.1.1.4'
N N .0061 .0033 'International Tables Vol C Tables 4.2.6.8 and 6.1.1.4'
Ti Ti .2776 .4457 'International Tables Vol C Tables 4.2.6.8 and 6.1.1.4'

loop_
_geom_angle_atom_site_label_1
_geom_angle_atom_site_label_2
_geom_angle_atom_site_label_3
_geom_angle
_geom_angle_publ_flag
N1 Ti1 C1 72.12(14) ?
N1 Ti1 C5 93.31(14) ?
C1 Ti1 C5 36.01(14) ?
N1 Ti1 C2 92.58(14) ?
C1 Ti1 C2 35.82(14) ?
C5 Ti1 C2 59.30(15) ?
N1 Ti1 C20 85.59(14) ?
C1 Ti1 C20 148.88(14) ?
C5 Ti1 C20 128.57(14) ?
C2 Ti1 C20 171.97(14) ?
N1 Ti1 C19 82.28(14) ?
C1 Ti1 C19 151.51(14) ?
C5 Ti1 C19 162.63(14) ?
C2 Ti1 C19 137.39(15) ?
C20 Ti1 C19 34.62(13) ?
N1 Ti1 C18 112.24(14) ?
C1 Ti1 C18 150.84(14) ?
C5 Ti1 C18 154.43(14) ?
C2 Ti1 C18 115.91(15) ?
C20 Ti1 C18 58.04(14) ?
C19 Ti1 C18 34.82(13) ?
N1 Ti1 C16 118.67(14) ?
C1 Ti1 C16 147.25(14) ?
C5 Ti1 C16 111.41(14) ?
C2 Ti1 C16 148.52(14) ?
C20 Ti1 C16 34.97(13) ?
C19 Ti1 C16 57.70(14) ?
C18 Ti1 C16 57.98(14) ?
N1 Ti1 C17 139.10(14) ?
C1 Ti1 C17 148.71(14) ?
C5 Ti1 C17 122.55(14) ?
C2 Ti1 C17 121.27(14) ?
C20 Ti1 C17 57.57(13) ?
C19 Ti1 C17 57.53(13) ?
C18 Ti1 C17 34.97(14) ?
C16 Ti1 C17 34.31(13) ?
N1 Ti1 C3 126.35(14) ?
C1 Ti1 C3 58.11(14) ?
C5 Ti1 C3 57.77(14) ?
C2 Ti1 C3 34.52(14) ?
C20 Ti1 C3 148.06(14) ?
C19 Ti1 C3 137.34(14) ?
C18 Ti1 C3 103.06(14) ?
C16 Ti1 C3 114.05(14) ?
C17 Ti1 C3 91.82(14) ?
N1 Ti1 C4 127.22(14) ?
C1 Ti1 C4 58.51(14) ?
C5 Ti1 C4 34.83(14) ?
C2 Ti1 C4 57.95(14) ?
C20 Ti1 C4 128.91(14) ?
C19 Ti1 C4 149.57(14) ?
C18 Ti1 C4 119.83(14) ?
C16 Ti1 C4 96.52(14) ?
C17 Ti1 C4 92.14(14) ?
C3 Ti1 C4 34.14(14) ?
C11 N1 Ti1 125.8(3) y
C11 N1 H1A 118(3) ?
Ti1 N1 H1A 115(3) ?
C20 C19 C18 108.9(3) ?
C20 C19 C24 126.6(4) ?
C18 C19 C24 124.3(4) ?
C20 C19 Ti1 72.6(2) ?
C18 C19 Ti1 72.8(2) ?
C24 C19 Ti1 125.0(3) ?
C17 C16 C20 108.1(3) ?
C17 C16 C21 126.2(4) ?
C20 C16 C21 125.3(4) ?
C17 C16 Ti1 73.7(2) ?
C20 C16 Ti1 72.1(2) ?
C21 C16 Ti1 125.9(3) ?
C16 C17 C18 108.1(3) ?
C16 C17 C22 126.6(4) ?
C18 C17 C22 124.5(4) ?
C16 C17 Ti1 72.0(2) ?
C18 C17 Ti1 71.5(2) ?
C22 C17 Ti1 129.9(3) ?
C10 C11 N1 115.3(4) y
C10 C11 C12 125.5(4) y
N1 C11 C12 119.2(4) y
C16 C21 H21A 109.5 ?
C16 C21 H21B 109.5 ?
H21A C21 H21B 109.5 ?
C16 C21 H21C 109.5 ?
H21A C21 H21C 109.5 ?
H21B C21 H21C 109.5 ?
C4 C5 C1 108.0(4) ?
C4 C5 C9 127.1(4) ?
C1 C5 C9 124.8(4) ?
C4 C5 Ti1 75.9(2) ?
C1 C5 Ti1 71.1(2) ?
C9 C5 Ti1 122.2(3) ?
C19 C18 C17 107.1(3) ?
C19 C18 C23 126.1(4) ?
C17 C18 C23 126.4(4) ?
C19 C18 Ti1 72.4(2) ?
C17 C18 Ti1 73.5(2) ?
C23 C18 Ti1 125.6(3) ?
C3 C2 C1 108.0(4) ?
C3 C2 C6 127.5(4) ?
C1 C2 C6 124.4(4) ?
C3 C2 Ti1 75.9(2) ?
C1 C2 Ti1 71.2(2) ?
C6 C2 Ti1 121.8(3) ?
C2 C6 H6A 109.5 ?
C2 C6 H6B 109.5 ?
H6A C6 H6B 109.5 ?
C2 C6 H6C 109.5 ?
H6A C6 H6C 109.5 ?
H6B C6 H6C 109.5 ?
C19 C20 C16 107.8(3) ?
C19 C20 C25 127.4(4) ?
C16 C20 C25 124.7(4) ?
C19 C20 Ti1 72.7(2) ?
C16 C20 Ti1 73.0(2) ?
C25 C20 Ti1 121.7(3) ?
C20 C25 H25A 109.5 ?
C20 C25 H25B 109.5 ?
H25A C25 H25B 109.5 ?
C20 C25 H25C 109.5 ?
H25A C25 H25C 109.5 ?
H25B C25 H25C 109.5 ?
C2 C1 C5 107.5(3) ?
C2 C1 C10 125.6(4) ?
C5 C1 C10 126.1(4) ?
C2 C1 Ti1 73.0(2) ?
C5 C1 Ti1 72.9(2) ?
C10 C1 Ti1 111.9(3) ?
C11 C10 C1 114.9(4) ?
C11 C10 H10 124(2) ?
C1 C10 H10 121(2) ?
C3 C4 C5 107.6(4) ?
C3 C4 C8 127.3(4) ?
C5 C4 C8 124.5(4) ?
C3 C4 Ti1 72.8(2) ?
C5 C4 Ti1 69.2(2) ?
C8 C4 Ti1 130.4(3) ?
C2 C3 C4 108.9(4) ?
C2 C3 C7 124.3(4) ?
C4 C3 C7 126.3(4) ?
C2 C3 Ti1 69.5(2) ?
C4 C3 Ti1 73.1(2) ?
C7 C3 Ti1 129.1(3) ?
C11 C12 C15 109.5(3) ?
C11 C12 C13 111.2(3) ?
C15 C12 C13 108.4(3) ?
C11 C12 C14 109.1(3) ?
C15 C12 C14 110.3(4) ?
C13 C12 C14 108.3(3) ?
C17 C22 H22A 109.5 ?
C17 C22 H22B 109.5 ?
H22A C22 H22B 109.5 ?
C17 C22 H22C 109.5 ?
H22A C22 H22C 109.5 ?
H22B C22 H22C 109.5 ?
C18 C23 H23A 109.5 ?
C18 C23 H23B 109.5 ?
H23A C23 H23B 109.5 ?
C18 C23 H23C 109.5 ?
H23A C23 H23C 109.5 ?
H23B C23 H23C 109.5 ?
C12 C14 H14A 109.5 ?
C12 C14 H14B 109.5 ?
H14A C14 H14B 109.5 ?
C12 C14 H14C 109.5 ?
H14A C14 H14C 109.5 ?
H14B C14 H14C 109.5 ?
C19 C24 H24A 109.5 ?
C19 C24 H24B 109.5 ?
H24A C24 H24B 109.5 ?
C19 C24 H24C 109.5 ?
H24A C24 H24C 109.5 ?
H24B C24 H24C 109.5 ?
C12 C15 H15A 109.5 ?
C12 C15 H15B 109.5 ?
H15A C15 H15B 109.5 ?
C12 C15 H15C 109.5 ?
H15A C15 H15C 109.5 ?
H15B C15 H15C 109.5 ?
C3 C7 H7A 109.5 ?
C3 C7 H7B 109.5 ?
H7A C7 H7B 109.5 ?
C3 C7 H7C 109.5 ?
H7A C7 H7C 109.5 ?
H7B C7 H7C 109.5 ?
C5 C9 H9A 109.5 ?
C5 C9 H9B 109.5 ?
H9A C9 H9B 109.5 ?
C5 C9 H9C 109.5 ?
H9A C9 H9C 109.5 ?
H9B C9 H9C 109.5 ?
C12 C13 H13A 109.5 ?
C12 C13 H13B 109.5 ?
H13A C13 H13B 109.5 ?
C12 C13 H13C 109.5 ?
H13A C13 H13C 109.5 ?
H13B C13 H13C 109.5 ?
C4 C8 H8A 109.5 ?
C4 C8 H8B 109.5 ?
H8A C8 H8B 109.5 ?
C4 C8 H8C 109.5 ?
H8A C8 H8C 109.5 ?
H8B C8 H8C 109.5 ?
Cg1 Ti1 Cg2 147.0 y
Cg1 Ti1 N1 103.8 y
Cg2 Ti1 N1 109.1 y

loop_
_geom_bond_atom_site_label_1
_geom_bond_atom_site_label_2
_geom_bond_site_symmetry_2
_geom_bond_distance
_geom_bond_publ_flag
Ti1 N1 . 2.000(3) y
Ti1 C1 . 2.312(4) y
Ti1 C5 . 2.336(4) y
Ti1 C2 . 2.336(4) y
Ti1 C20 . 2.374(4) y
Ti1 C19 . 2.375(4) y
Ti1 C18 . 2.381(4) y
Ti1 C16 . 2.386(4) y
Ti1 C17 . 2.407(4) y
Ti1 C3 . 2.419(4) y
Ti1 C4 . 2.423(4) y
N1 C11 . 1.393(5) y
N1 H1A . .83(5) y
C19 C20 . 1.413(5) ?
C19 C18 . 1.423(6) ?
C19 C24 . 1.509(6) ?
C16 C17 . 1.414(5) ?
C16 C20 . 1.430(6) ?
C16 C21 . 1.501(5) ?
C17 C18 . 1.439(6) ?
C17 C22 . 1.497(6) ?
C11 C10 . 1.339(6) y
C11 C12 . 1.527(6) ?
C21 H21A . .9800 ?
C21 H21B . .9800 ?
C21 H21C . .9800 ?
C5 C4 . 1.426(6) ?
C5 C1 . 1.437(6) ?
C5 C9 . 1.498(6) ?
C18 C23 . 1.491(6) ?
C2 C3 . 1.413(6) ?
C2 C1 . 1.429(6) ?
C2 C6 . 1.503(6) ?
C6 H6A . .9800 ?
C6 H6B . .9800 ?
C6 H6C . .9800 ?
C20 C25 . 1.501(5) ?
C25 H25A . .9800 ?
C25 H25B . .9800 ?
C25 H25C . .9800 ?
C1 C10 . 1.462(6) y
C10 H10 . 1.06(4) y
C4 C3 . 1.421(6) ?
C4 C8 . 1.494(6) ?
C3 C7 . 1.508(6) ?
C12 C15 . 1.534(6) ?
C12 C13 . 1.536(6) ?
C12 C14 . 1.541(6) ?
C22 H22A . .9800 ?
C22 H22B . .9800 ?
C22 H22C . .9800 ?
C23 H23A . .9800 ?
C23 H23B . .9800 ?
C23 H23C . .9800 ?
C14 H14A . .9800 ?
C14 H14B . .9800 ?
C14 H14C . .9800 ?
C24 H24A . .9800 ?
C24 H24B . .9800 ?
C24 H24C . .9800 ?
C15 H15A . .9800 ?
C15 H15B . .9800 ?
C15 H15C . .9800 ?
C7 H7A . .9800 ?
C7 H7B . .9800 ?
C7 H7C . .9800 ?
C9 H9A . .9800 ?
C9 H9B . .9800 ?
C9 H9C . .9800 ?
C13 H13A . .9800 ?
C13 H13B . .9800 ?
C13 H13C . .9800 ?
C8 H8A . .9800 ?
C8 H8B . .9800 ?
C8 H8C . .9800 ?

loop_
_geom_torsion_atom_site_label_1
_geom_torsion_atom_site_label_2
_geom_torsion_atom_site_label_3
_geom_torsion_atom_site_label_4
_geom_torsion
_geom_torsion_publ_flag
C1 Ti1 N1 C11 .5(3) ?
C5 Ti1 N1 C11 -29.1(3) ?
C2 Ti1 N1 C11 30.3(3) ?
C20 Ti1 N1 C11 -157.5(3) ?
C19 Ti1 N1 C11 167.8(3) ?
C18 Ti1 N1 C11 149.7(3) ?
C16 Ti1 N1 C11 -145.7(3) ?
C17 Ti1 N1 C11 178.0(3) ?
C3 Ti1 N1 C11 22.6(4) ?
C4 Ti1 N1 C11 -20.4(4) ?
N1 Ti1 C19 C20 93.4(2) ?
C1 Ti1 C19 C20 119.3(3) ?
C5 Ti1 C19 C20 17.2(6) ?
C2 Ti1 C19 C20 178.8(2) ?
C18 Ti1 C19 C20 -116.8(3) ?
C16 Ti1 C19 C20 -37.7(2) ?
C17 Ti1 C19 C20 -78.6(2) ?
C3 Ti1 C19 C20 -129.2(3) ?
C4 Ti1 C19 C20 -73.5(3) ?
N1 Ti1 C19 C18 -149.8(2) ?
C1 Ti1 C19 C18 -123.8(3) ?
C5 Ti1 C19 C18 134.0(4) ?
C2 Ti1 C19 C18 -64.4(3) ?
C20 Ti1 C19 C18 116.8(3) ?
C16 Ti1 C19 C18 79.1(2) ?
C17 Ti1 C19 C18 38.2(2) ?
C3 Ti1 C19 C18 -12.4(3) ?
C4 Ti1 C19 C18 43.3(4) ?
N1 Ti1 C19 C24 -29.5(3) ?
C1 Ti1 C19 C24 -3.6(5) ?
C5 Ti1 C19 C24 -105.7(5) ?
C2 Ti1 C19 C24 55.9(4) ?
C20 Ti1 C19 C24 -122.9(4) ?
C18 Ti1 C19 C24 120.3(4) ?
C16 Ti1 C19 C24 -160.7(4) ?
C17 Ti1 C19 C24 158.4(4) ?
C3 Ti1 C19 C24 107.9(3) ?
C4 Ti1 C19 C24 163.5(3) ?
N1 Ti1 C16 C17 -136.6(2) ?
C1 Ti1 C16 C17 121.6(3) ?
C5 Ti1 C16 C17 116.8(2) ?
C2 Ti1 C16 C17 51.0(4) ?
C20 Ti1 C16 C17 -115.8(3) ?
C19 Ti1 C16 C17 -78.4(2) ?
C18 Ti1 C16 C17 -37.0(2) ?
C3 Ti1 C16 C17 53.7(3) ?
C4 Ti1 C16 C17 84.2(2) ?
N1 Ti1 C16 C20 -20.9(3) ?
C1 Ti1 C16 C20 -122.6(3) ?
C5 Ti1 C16 C20 -127.4(2) ?
C2 Ti1 C16 C20 166.8(3) ?
C19 Ti1 C16 C20 37.4(2) ?
C18 Ti1 C16 C20 78.7(2) ?
C17 Ti1 C16 C20 115.8(3) ?
C3 Ti1 C16 C20 169.5(2) ?
C4 Ti1 C16 C20 -160.0(2) ?
N1 Ti1 C16 C21 100.2(3) ?
C1 Ti1 C16 C21 -1.5(5) ?
C5 Ti1 C16 C21 -6.4(4) ?
C2 Ti1 C16 C21 -72.2(4) ?
C20 Ti1 C16 C21 121.0(4) ?
C19 Ti1 C16 C21 158.4(4) ?
C18 Ti1 C16 C21 -160.2(4) ?
C17 Ti1 C16 C21 -123.2(4) ?
C3 Ti1 C16 C21 -69.5(4) ?
C4 Ti1 C16 C21 -38.9(3) ?
C20 C16 C17 C18 -1.5(4) ?
C21 C16 C17 C18 -174.3(4) ?
Ti1 C16 C17 C18 62.8(3) ?
C20 C16 C17 C22 168.9(4) ?
C21 C16 C17 C22 -3.9(6) ?
Ti1 C16 C17 C22 -126.8(4) ?
C20 C16 C17 Ti1 -64.3(3) ?
C21 C16 C17 Ti1 122.9(4) ?
N1 Ti1 C17 C16 66.9(3) ?
C1 Ti1 C17 C16 -117.5(3) ?
C5 Ti1 C17 C16 -80.4(3) ?
C2 Ti1 C17 C16 -151.7(2) ?
C20 Ti1 C17 C16 37.7(2) ?
C19 Ti1 C17 C16 79.0(2) ?
C18 Ti1 C17 C16 117.0(3) ?
C3 Ti1 C17 C16 -132.6(2) ?
C4 Ti1 C17 C16 -98.4(2) ?
N1 Ti1 C17 C18 -50.0(3) ?
C1 Ti1 C17 C18 125.5(3) ?
C5 Ti1 C17 C18 162.6(2) ?
C2 Ti1 C17 C18 91.4(3) ?
C20 Ti1 C17 C18 -79.3(3) ?
C19 Ti1 C17 C18 -38.0(2) ?
C16 Ti1 C17 C18 -117.0(3) ?
C3 Ti1 C17 C18 110.4(2) ?
C4 Ti1 C17 C18 144.6(2) ?
N1 Ti1 C17 C22 -170.0(3) ?
C1 Ti1 C17 C22 5.5(5) ?
C5 Ti1 C17 C22 42.6(4) ?
C2 Ti1 C17 C22 -28.6(4) ?
C20 Ti1 C17 C22 160.7(4) ?
C19 Ti1 C17 C22 -158.0(4) ?
C18 Ti1 C17 C22 -120.0(5) ?
C16 Ti1 C17 C22 123.0(5) ?
C3 Ti1 C17 C22 -9.6(4) ?
C4 Ti1 C17 C22 24.6(4) ?
Ti1 N1 C11 C10 -.4(5) y
Ti1 N1 C11 C12 -178.7(3) ?
N1 Ti1 C5 C4 167.9(2) ?
C1 Ti1 C5 C4 115.0(3) ?
C2 Ti1 C5 C4 76.9(3) ?
C20 Ti1 C5 C4 -105.1(3) ?
C19 Ti1 C5 C4 -117.5(5) ?
C18 Ti1 C5 C4 -9.5(4) ?
C16 Ti1 C5 C4 -69.5(3) ?
C17 Ti1 C5 C4 -32.8(3) ?
C3 Ti1 C5 C4 36.2(2) ?
N1 Ti1 C5 C1 52.9(2) ?
C2 Ti1 C5 C1 -38.1(2) ?
C20 Ti1 C5 C1 139.9(2) ?
C19 Ti1 C5 C1 127.5(4) ?
C18 Ti1 C5 C1 -124.4(3) ?
C16 Ti1 C5 C1 175.5(2) ?
C17 Ti1 C5 C1 -147.8(2) ?
C3 Ti1 C5 C1 -78.8(2) ?
C4 Ti1 C5 C1 -115.0(3) ?
N1 Ti1 C5 C9 -66.8(3) ?
C1 Ti1 C5 C9 -119.8(4) ?
C2 Ti1 C5 C9 -157.9(4) ?
C20 Ti1 C5 C9 20.2(4) ?
C19 Ti1 C5 C9 7.7(7) ?
C18 Ti1 C5 C9 115.8(4) ?
C16 Ti1 C5 C9 55.8(4) ?
C17 Ti1 C5 C9 92.4(3) ?
C3 Ti1 C5 C9 161.4(4) ?
C4 Ti1 C5 C9 125.3(4) ?
C20 C19 C18 C17 -1.7(4) ?
C24 C19 C18 C17 173.1(3) ?
Ti1 C19 C18 C17 -65.8(3) ?
C20 C19 C18 C23 -174.3(4) ?
C24 C19 C18 C23 .5(6) ?
Ti1 C19 C18 C23 121.6(4) ?
C20 C19 C18 Ti1 64.2(3) ?
C24 C19 C18 Ti1 -121.0(4) ?
C16 C17 C18 C19 2.0(4) ?
C22 C17 C18 C19 -168.7(4) ?
Ti1 C17 C18 C19 65.1(3) ?
C16 C17 C18 C23 174.5(4) ?
C22 C17 C18 C23 3.9(6) ?
Ti1 C17 C18 C23 -122.3(4) ?
C16 C17 C18 Ti1 -63.1(3) ?
C22 C17 C18 Ti1 126.2(4) ?
N1 Ti1 C18 C19 32.6(3) ?
C1 Ti1 C18 C19 125.6(3) ?
C5 Ti1 C18 C19 -150.2(3) ?
C2 Ti1 C18 C19 137.3(2) ?
C20 Ti1 C18 C19 -36.7(2) ?
C16 Ti1 C18 C19 -78.2(2) ?
C17 Ti1 C18 C19 -114.5(3) ?
C3 Ti1 C18 C19 171.4(2) ?
C4 Ti1 C18 C19 -156.4(2) ?
N1 Ti1 C18 C17 147.2(2) ?
C1 Ti1 C18 C17 -119.9(3) ?
C5 Ti1 C18 C17 -35.6(4) ?
C2 Ti1 C18 C17 -108.2(2) ?
C20 Ti1 C18 C17 77.8(2) ?
C19 Ti1 C18 C17 114.5(3) ?
C16 Ti1 C18 C17 36.3(2) ?
C3 Ti1 C18 C17 -74.1(2) ?
C4 Ti1 C18 C17 -41.9(3) ?
N1 Ti1 C18 C23 -89.5(4) ?
C1 Ti1 C18 C23 3.4(5) ?
C5 Ti1 C18 C23 87.7(5) ?
C2 Ti1 C18 C23 15.1(4) ?
C20 Ti1 C18 C23 -158.9(4) ?
C19 Ti1 C18 C23 -122.2(5) ?
C16 Ti1 C18 C23 159.6(4) ?
C17 Ti1 C18 C23 123.3(5) ?
C3 Ti1 C18 C23 49.2(4) ?
C4 Ti1 C18 C23 81.4(4) ?
N1 Ti1 C2 C3 -169.0(2) ?
C1 Ti1 C2 C3 -114.9(3) ?
C5 Ti1 C2 C3 -76.6(3) ?
C20 Ti1 C2 C3 114.4(10) ?
C19 Ti1 C2 C3 109.7(3) ?
C18 Ti1 C2 C3 74.8(3) ?
C16 Ti1 C2 C3 4.4(4) ?
C17 Ti1 C2 C3 35.2(3) ?
C4 Ti1 C2 C3 -35.6(2) ?
N1 Ti1 C2 C1 -54.0(2) ?
C5 Ti1 C2 C1 38.3(2) ?
C20 Ti1 C2 C1 -130.6(10) ?
C19 Ti1 C2 C1 -135.4(2) ?
C18 Ti1 C2 C1 -170.3(2) ?
C16 Ti1 C2 C1 119.3(3) ?
C17 Ti1 C2 C1 150.1(2) ?
C3 Ti1 C2 C1 114.9(3) ?
C4 Ti1 C2 C1 79.3(2) ?
N1 Ti1 C2 C6 65.3(3) ?
C1 Ti1 C2 C6 119.4(4) ?
C5 Ti1 C2 C6 157.6(4) ?
C20 Ti1 C2 C6 -11.3(12) ?
C19 Ti1 C2 C6 -16.1(4) ?
C18 Ti1 C2 C6 -51.0(4) ?
C16 Ti1 C2 C6 -121.4(3) ?
C17 Ti1 C2 C6 -90.5(3) ?
C3 Ti1 C2 C6 -125.7(4) ?
C4 Ti1 C2 C6 -161.3(4) ?
C18 C19 C20 C16 .8(4) ?
C24 C19 C20 C16 -173.9(4) ?
Ti1 C19 C20 C16 65.0(3) ?
C18 C19 C20 C25 178.6(4) ?
C24 C19 C20 C25 4.0(6) ?
Ti1 C19 C20 C25 -117.1(4) ?
C18 C19 C20 Ti1 -64.3(3) ?
C24 C19 C20 Ti1 121.1(4) ?
C17 C16 C20 C19 .5(4) ?
C21 C16 C20 C19 173.4(4) ?
Ti1 C16 C20 C19 -64.9(3) ?
C17 C16 C20 C25 -177.5(3) ?
C21 C16 C20 C25 -4.6(6) ?
Ti1 C16 C20 C25 117.2(4) ?
C17 C16 C20 Ti1 65.4(3) ?
C21 C16 C20 Ti1 -121.7(4) ?
N1 Ti1 C20 C19 -82.8(2) ?
C1 Ti1 C20 C19 -126.4(3) ?
C5 Ti1 C20 C19 -173.5(2) ?
C2 Ti1 C20 C19 -5.7(11) ?
C18 Ti1 C20 C19 36.9(2) ?
C16 Ti1 C20 C19 115.5(3) ?
C17 Ti1 C20 C19 78.5(2) ?
C3 Ti1 C20 C19 97.1(3) ?
C4 Ti1 C20 C19 141.4(2) ?
N1 Ti1 C20 C16 161.7(2) ?
C1 Ti1 C20 C16 118.1(3) ?
C5 Ti1 C20 C16 71.0(3) ?
C2 Ti1 C20 C16 -121.2(10) ?
C19 Ti1 C20 C16 -115.5(3) ?
C18 Ti1 C20 C16 -78.6(2) ?
C17 Ti1 C20 C16 -37.0(2) ?
C3 Ti1 C20 C16 -18.4(4) ?
C4 Ti1 C20 C16 25.9(3) ?
N1 Ti1 C20 C25 41.0(3) ?
C1 Ti1 C20 C25 -2.7(5) ?
C5 Ti1 C20 C25 -49.7(4) ?
C2 Ti1 C20 C25 118.1(10) ?
C19 Ti1 C20 C25 123.8(4) ?
C18 Ti1 C20 C25 160.7(4) ?
C16 Ti1 C20 C25 -120.7(4) ?
C17 Ti1 C20 C25 -157.7(4) ?
C3 Ti1 C20 C25 -139.1(3) ?
C4 Ti1 C20 C25 -94.8(3) ?
C3 C2 C1 C5 2.4(4) ?
C6 C2 C1 C5 178.6(4) ?
Ti1 C2 C1 C5 -65.3(3) ?
C3 C2 C1 C10 172.7(4) ?
C6 C2 C1 C10 -11.1(7) ?
Ti1 C2 C1 C10 105.1(4) ?
C3 C2 C1 Ti1 67.6(3) ?
C6 C2 C1 Ti1 -116.2(4) ?
C4 C5 C1 C2 -2.2(4) ?
C9 C5 C1 C2 -178.1(4) ?
Ti1 C5 C1 C2 65.3(3) ?
C4 C5 C1 C10 -172.6(4) ?
C9 C5 C1 C10 11.6(6) ?
Ti1 C5 C1 C10 -105.0(4) ?
C4 C5 C1 Ti1 -67.6(3) ?
C9 C5 C1 Ti1 116.6(4) ?
N1 Ti1 C1 C2 121.8(3) ?
C5 Ti1 C1 C2 -115.0(3) ?
C20 Ti1 C1 C2 168.2(3) ?
C19 Ti1 C1 C2 94.8(3) ?
C18 Ti1 C1 C2 18.1(4) ?
C16 Ti1 C1 C2 -122.7(3) ?
C17 Ti1 C1 C2 -55.1(4) ?
C3 Ti1 C1 C2 -37.2(2) ?
C4 Ti1 C1 C2 -77.6(2) ?
N1 Ti1 C1 C5 -123.2(3) ?
C2 Ti1 C1 C5 115.0(3) ?
C20 Ti1 C1 C5 -76.8(3) ?
C19 Ti1 C1 C5 -150.2(3) ?
C18 Ti1 C1 C5 133.1(3) ?
C16 Ti1 C1 C5 -7.7(4) ?
C17 Ti1 C1 C5 59.9(4) ?
C3 Ti1 C1 C5 77.7(2) ?
C4 Ti1 C1 C5 37.4(2) ?
N1 Ti1 C1 C10 -.4(3) ?
C5 Ti1 C1 C10 122.7(4) ?
C2 Ti1 C1 C10 -122.3(4) ?
C20 Ti1 C1 C10 45.9(4) ?
C19 Ti1 C1 C10 -27.5(5) ?
C18 Ti1 C1 C10 -104.2(4) ?
C16 Ti1 C1 C10 115.1(3) ?
C17 Ti1 C1 C10 -177.4(3) ?
C3 Ti1 C1 C10 -159.5(3) ?
C4 Ti1 C1 C10 160.1(3) ?
N1 C11 C10 C1 .0(6) y
C12 C11 C10 C1 178.1(3) ?
C2 C1 C10 C11 -83.9(5) ?
C5 C1 C10 C11 84.7(5) ?
Ti1 C1 C10 C11 .4(5) ?
C1 C5 C4 C3 1.3(4) ?
C9 C5 C4 C3 177.0(4) ?
Ti1 C5 C4 C3 -63.1(3) ?
C1 C5 C4 C8 -170.1(4) ?
C9 C5 C4 C8 5.6(7) ?
Ti1 C5 C4 C8 125.5(4) ?
C1 C5 C4 Ti1 64.4(3) ?
C9 C5 C4 Ti1 -119.9(4) ?
N1 Ti1 C4 C3 101.9(3) ?
C1 Ti1 C4 C3 78.4(3) ?
C5 Ti1 C4 C3 117.1(3) ?
C2 Ti1 C4 C3 36.0(2) ?
C20 Ti1 C4 C3 -138.8(2) ?
C19 Ti1 C4 C3 -94.4(3) ?
C18 Ti1 C4 C3 -67.6(3) ?
C16 Ti1 C4 C3 -124.2(2) ?
C17 Ti1 C4 C3 -90.1(2) ?
N1 Ti1 C4 C5 -15.2(3) ?
C1 Ti1 C4 C5 -38.7(2) ?
C2 Ti1 C4 C5 -81.1(3) ?
C20 Ti1 C4 C5 104.0(3) ?
C19 Ti1 C4 C5 148.5(3) ?
C18 Ti1 C4 C5 175.3(2) ?
C16 Ti1 C4 C5 118.6(2) ?
C17 Ti1 C4 C5 152.8(2) ?
C3 Ti1 C4 C5 -117.1(3) ?
N1 Ti1 C4 C8 -133.4(4) ?
C1 Ti1 C4 C8 -156.9(4) ?
C5 Ti1 C4 C8 -118.2(5) ?
C2 Ti1 C4 C8 160.7(4) ?
C20 Ti1 C4 C8 -14.1(5) ?
C19 Ti1 C4 C8 30.3(5) ?
C18 Ti1 C4 C8 57.1(4) ?
C16 Ti1 C4 C8 .5(4) ?
C17 Ti1 C4 C8 34.6(4) ?
C3 Ti1 C4 C8 124.7(5) ?
C1 C2 C3 C4 -1.6(5) ?
C6 C2 C3 C4 -177.7(4) ?
Ti1 C2 C3 C4 62.8(3) ?
C1 C2 C3 C7 171.4(4) ?
C6 C2 C3 C7 -4.6(7) ?
Ti1 C2 C3 C7 -124.1(4) ?
C1 C2 C3 Ti1 -64.5(3) ?
C6 C2 C3 Ti1 119.5(4) ?
C5 C4 C3 C2 .2(5) ?
C8 C4 C3 C2 171.2(4) ?
Ti1 C4 C3 C2 -60.6(3) ?
C5 C4 C3 C7 -172.6(4) ?
C8 C4 C3 C7 -1.6(7) ?
Ti1 C4 C3 C7 126.5(4) ?
C5 C4 C3 Ti1 60.8(3) ?
C8 C4 C3 Ti1 -128.2(4) ?
N1 Ti1 C3 C2 13.8(3) ?
C1 Ti1 C3 C2 38.7(2) ?
C5 Ti1 C3 C2 81.5(3) ?
C20 Ti1 C3 C2 -166.1(3) ?
C19 Ti1 C3 C2 -109.8(3) ?
C18 Ti1 C3 C2 -117.0(2) ?
C16 Ti1 C3 C2 -177.5(2) ?
C17 Ti1 C3 C2 -150.5(2) ?
C4 Ti1 C3 C2 118.4(4) ?
N1 Ti1 C3 C4 -104.6(3) ?
C1 Ti1 C3 C4 -79.7(3) ?
C5 Ti1 C3 C4 -36.9(2) ?
C2 Ti1 C3 C4 -118.4(4) ?
C20 Ti1 C3 C4 75.5(4) ?
C19 Ti1 C3 C4 131.8(3) ?
C18 Ti1 C3 C4 124.6(2) ?
C16 Ti1 C3 C4 64.1(3) ?
C17 Ti1 C3 C4 91.1(2) ?
N1 Ti1 C3 C7 131.9(4) ?
C1 Ti1 C3 C7 156.9(4) ?
C5 Ti1 C3 C7 -160.4(4) ?
C2 Ti1 C3 C7 118.2(5) ?
C20 Ti1 C3 C7 -47.9(5) ?
C19 Ti1 C3 C7 8.4(5) ?
C18 Ti1 C3 C7 1.2(4) ?
C16 Ti1 C3 C7 -59.3(4) ?
C17 Ti1 C3 C7 -32.3(4) ?
C4 Ti1 C3 C7 -123.4(5) ?
C10 C11 C12 C15 122.6(5) ?
N1 C11 C12 C15 -59.4(5) ?
C10 C11 C12 C13 2.8(6) ?
N1 C11 C12 C13 -179.2(3) ?
C10 C11 C12 C14 -116.6(5) ?
N1 C11 C12 C14 61.4(5) ?
